data_4334099
loop_
_publ_author_name
'Hamid Reza Khavasi'
'Alireza Azhdari Tehrani'

_publ_section_title
;
 Influence of Halogen Bonding Interaction on Supramolecular Assembly of
 Coordination Compounds; Head-to-Tail N...X Synthon Repetitivity
;
_journal_name_full 'Inorganic Chemistry'
_journal_page_first 2891
_journal_page_last 2905
_journal_paper_doi 10.1021/ic3021113
_journal_volume 52
_journal_year 2013
_chemical_formula_moiety 'C11 H9 Cl2 Hg1 N3 O1'
_chemical_formula_sum 'C11 H9 Cl2 Hg N3 O'
_chemical_formula_weight 470.70
_chemical_name_systematic
;
 ?
;
_space_group_IT_number 14
_symmetry_cell_setting monoclinic
_symmetry_space_group_name_Hall '-P 2ybc'
_symmetry_space_group_name_H-M 'P 1 21/c 1'
_atom_sites_solution_hydrogens geom
_atom_sites_solution_primary direct
_atom_sites_solution_secondary difmap
_audit_creation_method SHELXL-97
_cell_angle_alpha 90.00
_cell_angle_beta 91.144(12)
_cell_angle_gamma 90.00
_cell_formula_units_Z 4
_cell_length_a 7.1019(11)
_cell_length_b 11.2071(19)
_cell_length_c 16.435(2)
_cell_measurement_reflns_used 556
_cell_measurement_temperature 298(2)
_cell_measurement_theta_max 29.20
_cell_measurement_theta_min 2.20
_cell_volume 1307.8(3)
_computing_cell_refinement 'Bruker SMART'
_computing_data_collection 'Bruker SMART'
_computing_data_reduction 'Bruker SHELXTL'
_computing_molecular_graphics 'ORTEP-3 for Windows (Farrugia, 1997)'
_computing_publication_material 'WinGX (Farrugia, 1999)'
_computing_structure_refinement 'SHELXTL ver. 5.1 (Sheldrick, 1998b)'
_computing_structure_solution 'SHELXTL ver. 5.1 (Sheldrick, 1998b)'
_diffrn_ambient_temperature 298(2)
_diffrn_measured_fraction_theta_full 0.985
_diffrn_measured_fraction_theta_max 0.985
_diffrn_measurement_device_type 'CCD area detector'
_diffrn_measurement_method 'phi and omega scans'
_diffrn_radiation_monochromator graphite
_diffrn_radiation_source 'fine-focus sealed tube'
_diffrn_radiation_type MoK\a
_diffrn_radiation_wavelength 0.71073
_diffrn_reflns_av_R_equivalents 0.0616
_diffrn_reflns_av_sigmaI/netI 0.0442
_diffrn_reflns_limit_h_max 9
_diffrn_reflns_limit_h_min -9
_diffrn_reflns_limit_k_max 15
_diffrn_reflns_limit_k_min -12
_diffrn_reflns_limit_l_max 22
_diffrn_reflns_limit_l_min -18
_diffrn_reflns_number 8015
_diffrn_reflns_theta_full 29.20
_diffrn_reflns_theta_max 29.20
_diffrn_reflns_theta_min 2.20
_diffrn_standards_number 0
_exptl_absorpt_coefficient_mu 12.167
_exptl_absorpt_correction_T_max 0.010
_exptl_absorpt_correction_T_min 0.004
_exptl_absorpt_correction_type numerical
_exptl_absorpt_process_details 'shape of crystal determined optically'
_exptl_crystal_colour Block
_exptl_crystal_density_diffrn 2.391
_exptl_crystal_description Yellow
_exptl_crystal_F_000 872
_exptl_crystal_size_max 0.50
_exptl_crystal_size_mid 0.45
_exptl_crystal_size_min 0.40
_refine_diff_density_max 1.859
_refine_diff_density_min -1.972
_refine_diff_density_rms 0.299
_refine_ls_extinction_method none
_refine_ls_goodness_of_fit_ref 1.118
_refine_ls_hydrogen_treatment constr
_refine_ls_matrix_type full
_refine_ls_number_parameters 163
_refine_ls_number_reflns 3497
_refine_ls_number_restraints 0
_refine_ls_restrained_S_all 1.118
_refine_ls_R_factor_all 0.0543
_refine_ls_R_factor_gt 0.0442
_refine_ls_shift/su_max 0.000
_refine_ls_shift/su_mean 0.000
_refine_ls_structure_factor_coef Fsqd
_refine_ls_weighting_details 'calc w=1/[\s^2^(Fo^2^)+(0.1065P)^2^+1.9888P] where P=(Fo^2^+2Fc^2^)/3'
_refine_ls_weighting_scheme calc
_refine_ls_wR_factor_gt 0.1400
_refine_ls_wR_factor_ref 0.1658
_reflns_number_gt 3013
_reflns_number_total 3497
_reflns_threshold_expression >2sigma(I)
_cod_data_source_file ic3021113_si_002_01.cif
_cod_data_source_block 1
_cod_original_formula_sum 'C11 H9 Cl2 Hg1 N3 O1'
_cod_database_code 4334099

loop_
_symmetry_equiv_pos_as_xyz
'x, y, z'
'-x, y+1/2, -z+1/2'
'-x, -y, -z'
'x, -y-1/2, z-1/2'

loop_
_atom_site_label
_atom_site_type_symbol
_atom_site_fract_x
_atom_site_fract_y
_atom_site_fract_z
_atom_site_U_iso_or_equiv
_atom_site_adp_type
_atom_site_occupancy
_atom_site_symmetry_multiplicity
_atom_site_calc_flag
_atom_site_refinement_flags
C1 C 0.0666(12) 0.5078(7) -0.1062(6) 0.0444(16) Uani 1 1 d .
H1 H 0.1107 0.4333 -0.1219 0.053 Uiso 1 1 calc R
C2 C 0.1788(12) 0.5786(7) -0.0560(6) 0.0453(17) Uani 1 1 d .
H2 H 0.2951 0.5494 -0.0383 0.054 Uiso 1 1 calc R
C3 C -0.0454(11) 0.7213(7) -0.0574(5) 0.0409(16) Uani 1 1 d .
H3 H -0.0918 0.7943 -0.0399 0.049 Uiso 1 1 calc R
C4 C -0.1554(11) 0.6525(6) -0.1085(5) 0.0364(14) Uani 1 1 d .
C5 C -0.3430(11) 0.6970(7) -0.1366(5) 0.0373(14) Uani 1 1 d .
C6 C -0.6041(11) 0.6394(7) -0.2320(5) 0.0396(15) Uani 1 1 d .
C7 C -0.7178(12) 0.7413(7) -0.2236(5) 0.0417(15) Uani 1 1 d .
H7 H -0.6817 0.8019 -0.1879 0.050 Uiso 1 1 calc R
C8 C -0.8840(12) 0.7509(8) -0.2689(5) 0.051(2) Uani 1 1 d .
H8 H -0.9554 0.8202 -0.2653 0.061 Uiso 1 1 calc R
C9 C -0.9462(16) 0.6591(10) -0.3195(7) 0.060(3) Uani 1 1 d .
H9 H -1.0597 0.6653 -0.3484 0.072 Uiso 1 1 calc R
C10 C -0.8351(14) 0.5578(9) -0.3259(6) 0.054(2) Uani 1 1 d .
H10 H -0.8752 0.4955 -0.3594 0.064 Uiso 1 1 calc R
C11 C -0.6665(12) 0.5479(8) -0.2838(5) 0.0451(17) Uani 1 1 d .
H11 H -0.5933 0.4798 -0.2897 0.054 Uiso 1 1 calc R
N1 N -0.1003(9) 0.5430(6) -0.1323(5) 0.0426(14) Uani 1 1 d .
N2 N 0.1259(10) 0.6871(7) -0.0322(5) 0.0427(15) Uani 1 1 d .
N3 N -0.4331(9) 0.6228(6) -0.1908(5) 0.0451(15) Uani 1 1 d .
H3A H -0.3761 0.5569 -0.2008 0.054 Uiso 1 1 calc R
O1 O -0.4042(8) 0.7934(6) -0.1151(4) 0.0483(14) Uani 1 1 d .
Hg1 Hg 0.39321(4) 0.83350(3) 0.02300(2) 0.04332(15) Uani 1 1 d .
Cl1 Cl 0.5490(4) 0.6850(2) 0.09222(19) 0.0597(6) Uani 1 1 d .
Cl2 Cl 0.2549(3) 0.99016(18) -0.04642(16) 0.0501(5) Uani 1 1 d .

loop_
_atom_site_aniso_label
_atom_site_aniso_U_11
_atom_site_aniso_U_22
_atom_site_aniso_U_33
_atom_site_aniso_U_23
_atom_site_aniso_U_13
_atom_site_aniso_U_12
C1 0.044(4) 0.033(3) 0.056(4) -0.003(3) -0.005(3) 0.009(3)
C2 0.041(4) 0.038(4) 0.057(5) -0.002(3) 0.002(3) 0.005(3)
C3 0.039(3) 0.035(3) 0.049(4) -0.006(3) -0.001(3) 0.002(3)
C4 0.038(3) 0.030(3) 0.042(4) -0.005(3) 0.001(3) 0.000(2)
C5 0.039(3) 0.028(3) 0.045(4) -0.004(3) 0.001(3) 0.001(3)
C6 0.043(4) 0.037(3) 0.039(4) -0.005(3) -0.005(3) -0.003(3)
C7 0.046(4) 0.038(4) 0.041(4) 0.003(3) -0.007(3) 0.003(3)
C8 0.050(5) 0.050(5) 0.052(5) 0.009(4) -0.007(4) 0.006(4)
C9 0.050(5) 0.069(7) 0.061(6) -0.003(5) -0.016(5) -0.008(4)
C10 0.059(5) 0.057(5) 0.044(4) -0.003(4) -0.008(4) -0.016(4)
C11 0.053(4) 0.040(4) 0.043(4) -0.008(3) -0.001(3) -0.005(3)
N1 0.040(3) 0.034(3) 0.055(4) -0.005(3) 0.001(3) 0.001(2)
N2 0.035(3) 0.042(3) 0.051(4) 0.001(3) -0.001(3) 0.001(2)
N3 0.042(3) 0.034(3) 0.059(4) -0.011(3) -0.007(3) 0.006(3)
O1 0.045(3) 0.042(3) 0.057(4) -0.018(3) -0.012(3) 0.009(2)
Hg1 0.0396(2) 0.0370(2) 0.0530(2) -0.00221(11) -0.00677(14) 0.00903(9)
Cl1 0.0569(13) 0.0515(12) 0.0704(15) 0.0096(11) -0.0057(11) 0.0200(10)
Cl2 0.0431(9) 0.0376(9) 0.0689(13) 0.0022(9) -0.0133(9) 0.0077(7)

loop_
_atom_type_symbol
_atom_type_description
_atom_type_scat_dispersion_real
_atom_type_scat_dispersion_imag
_atom_type_scat_source
C C 0.0033 0.0016 'International Tables Vol C Tables 4.2.6.8 and 6.1.1.4'
H H 0.0000 0.0000 'International Tables Vol C Tables 4.2.6.8 and 6.1.1.4'
N N 0.0061 0.0033 'International Tables Vol C Tables 4.2.6.8 and 6.1.1.4'
O O 0.0106 0.0060 'International Tables Vol C Tables 4.2.6.8 and 6.1.1.4'
Hg Hg -2.3894 9.2266 'International Tables Vol C Tables 4.2.6.8 and 6.1.1.4'
Cl Cl 0.1484 0.1585 'International Tables Vol C Tables 4.2.6.8 and 6.1.1.4'

loop_
_geom_angle_atom_site_label_1
_geom_angle_atom_site_label_2
_geom_angle_atom_site_label_3
_geom_angle
N1 C1 C2 121.9(7)
N1 C1 H1 119.1
C2 C1 H1 119.1
N2 C2 C1 122.3(8)
N2 C2 H2 118.8
C1 C2 H2 118.8
N2 C3 C4 122.2(7)
N2 C3 H3 118.9
C4 C3 H3 118.9
N1 C4 C3 121.6(7)
N1 C4 C5 118.6(7)
C3 C4 C5 119.8(6)
O1 C5 N3 124.2(8)
O1 C5 C4 122.0(7)
N3 C5 C4 113.7(6)
N3 C6 C11 117.4(8)
N3 C6 C7 124.0(7)
C11 C6 C7 118.6(8)
C8 C7 C6 119.6(8)
C8 C7 H7 120.2
C6 C7 H7 120.2
C7 C8 C9 121.4(9)
C7 C8 H8 119.3
C9 C8 H8 119.3
C10 C9 C8 118.5(9)
C10 C9 H9 120.8
C8 C9 H9 120.8
C11 C10 C9 121.2(9)
C11 C10 H10 119.4
C9 C10 H10 119.4
C10 C11 C6 120.6(9)
C10 C11 H11 119.7
C6 C11 H11 119.7
C1 N1 C4 116.4(7)
C2 N2 C3 115.6(8)
C2 N2 Hg1 117.4(5)
C3 N2 Hg1 124.7(6)
C5 N3 C6 128.9(7)
C5 N3 H3A 115.6
C6 N3 H3A 115.6
Cl1 Hg1 Cl2 176.17(10)
Cl1 Hg1 N2 93.18(18)
Cl2 Hg1 N2 90.40(17)

loop_
_geom_bond_atom_site_label_1
_geom_bond_atom_site_label_2
_geom_bond_distance
C1 N1 1.313(10)
C1 C2 1.385(12)
C1 H1 0.9300
C2 N2 1.334(11)
C2 H2 0.9300
C3 N2 1.334(10)
C3 C4 1.372(11)
C3 H3 0.9300
C4 N1 1.348(9)
C4 C5 1.488(11)
C5 O1 1.219(9)
C5 N3 1.368(11)
C6 N3 1.391(11)
C6 C11 1.399(11)
C6 C7 1.407(11)
C7 C8 1.387(11)
C7 H7 0.9300
C8 C9 1.390(14)
C8 H8 0.9300
C9 C10 1.387(15)
C9 H9 0.9300
C10 C11 1.376(13)
C10 H10 0.9300
C11 H11 0.9300
N2 Hg1 2.656(8)
N3 H3A 0.8600
Hg1 Cl1 2.289(2)
Hg1 Cl2 2.303(2)

loop_
_geom_torsion_atom_site_label_1
_geom_torsion_atom_site_label_2
_geom_torsion_atom_site_label_3
_geom_torsion_atom_site_label_4
_geom_torsion
N1 C1 C2 N2 -1.1(15)
N2 C3 C4 N1 3.7(13)
N2 C3 C4 C5 -178.2(8)
N1 C4 C5 O1 177.5(8)
C3 C4 C5 O1 -0.7(13)
N1 C4 C5 N3 -5.4(11)
C3 C4 C5 N3 176.4(8)
N3 C6 C7 C8 178.4(8)
C11 C6 C7 C8 -2.5(12)
C6 C7 C8 C9 3.3(14)
C7 C8 C9 C10 -1.9(16)
C8 C9 C10 C11 -0.3(16)
C9 C10 C11 C6 1.1(15)
N3 C6 C11 C10 179.5(8)
C7 C6 C11 C10 0.4(13)
C2 C1 N1 C4 0.9(13)
C3 C4 N1 C1 -2.2(12)
C5 C4 N1 C1 179.7(8)
C1 C2 N2 C3 2.4(13)
C1 C2 N2 Hg1 -161.2(7)
C4 C3 N2 C2 -3.6(13)
C4 C3 N2 Hg1 158.5(6)
O1 C5 N3 C6 0.5(15)
C4 C5 N3 C6 -176.5(8)
C11 C6 N3 C5 -179.1(8)
C7 C6 N3 C5 0.0(14)
C2 N2 Hg1 Cl1 -40.0(7)
C3 N2 Hg1 Cl1 158.1(7)
C2 N2 Hg1 Cl2 138.6(6)
C3 N2 Hg1 Cl2 -23.3(7)
